data_2104130
loop_
_publ_author_name
'Udovenko, A. A.'
'Laptash, N. M.'

_publ_section_title
;
 Orientational disorder in crystals of (NH~4~)~3~MoO~3~F~3~ and
 (NH~4~)~3~WO~3~F~3~
;
_journal_issue 3
_journal_name_full 'Acta Crystallographica Section B'
_journal_page_first 305
_journal_page_last 311
_journal_paper_doi 10.1107/S0108768108010288
_journal_volume 64
_journal_year 2008
_chemical_formula_moiety '(F3 O3 Mo), 3(NH4)'
_chemical_formula_sum 'F3 H12 Mo N3 O3'
_chemical_formula_weight 255.07
_chemical_name_common 'ammonium trifluorotrioxomolybdate(VI)'
_chemical_name_systematic 'ammonium trifluorotrioxomolybdate(VI)'
_space_group_IT_number 225
_symmetry_cell_setting cubic
_symmetry_space_group_name_Hall '-F 4 2 3'
_symmetry_space_group_name_H-M 'F m -3 m'
_atom_sites_solution_hydrogens geom
_atom_sites_solution_primary direct
_atom_sites_solution_secondary difmap
_audit_creation_method SHELXL-97
_cell_angle_alpha 90.00
_cell_angle_beta 90.00
_cell_angle_gamma 90.00
_cell_formula_units_Z 4
_cell_length_a 9.1295(3)
_cell_length_b 9.1295(3)
_cell_length_c 9.1295(3)
_cell_measurement_reflns_used 787
_cell_measurement_temperature 297(2)
_cell_measurement_theta_max 30.70
_cell_measurement_theta_min 3.87
_cell_volume 760.92(4)
_computing_cell_refinement 'Bruker SAINT v6.02a (Bruker, 2000)'
_computing_data_collection 'Bruker Smart v5.054 (Bruker, 1998)'
_computing_data_reduction 'Bruker SAINT v6.02a (Bruker, 2000)'
_computing_molecular_graphics 'Bruker SHELXTL v5.1 (Bruker, 1998)'
_computing_publication_material 'Bruker SHELXTL v5.1 (Bruker, 1998)'
_computing_structure_refinement 'Bruker SHELXTL v5.1 (Bruker, 1998)'
_computing_structure_solution 'Bruker SHELXTL v5.1 (Bruker, 1998)'
_diffrn_ambient_temperature 297(2)
_diffrn_detector_area_resol_mean 8.33
_diffrn_measured_fraction_theta_full 1.000
_diffrn_measured_fraction_theta_max 1.000
_diffrn_measurement_device_type 'Bruker Smart 1000 CCD'
_diffrn_measurement_method '\w scans'
_diffrn_radiation_monochromator graphite
_diffrn_radiation_source 'fine-focus sealed tube'
_diffrn_radiation_type MoK\a
_diffrn_radiation_wavelength 0.71073
_diffrn_reflns_av_R_equivalents 0.0312
_diffrn_reflns_av_sigmaI/netI 0.0118
_diffrn_reflns_limit_h_max 12
_diffrn_reflns_limit_h_min -13
_diffrn_reflns_limit_k_max 12
_diffrn_reflns_limit_k_min -13
_diffrn_reflns_limit_l_max 13
_diffrn_reflns_limit_l_min -13
_diffrn_reflns_number 2016
_diffrn_reflns_theta_full 30.70
_diffrn_reflns_theta_max 30.70
_diffrn_reflns_theta_min 3.87
_exptl_absorpt_coefficient_mu 1.744
_exptl_absorpt_correction_T_max 0.7558
_exptl_absorpt_correction_T_min 0.5968
_exptl_absorpt_correction_type multi-scan
_exptl_absorpt_process_details 'SADABS v.2.03; Bruker 1999'
_exptl_crystal_colour colorless
_exptl_crystal_density_diffrn 2.226
_exptl_crystal_density_method 'not measured'
_exptl_crystal_description octahedron
_exptl_crystal_F_000 504
_exptl_crystal_size_max 0.33
_exptl_crystal_size_mid 0.25
_exptl_crystal_size_min 0.17
_refine_diff_density_max 0.165
_refine_diff_density_min -0.204
_refine_ls_extinction_coef 0.0417(6)
_refine_ls_extinction_expression Fc^*^=kFc[1+0.001xFc^2^\l^3^/sin(2\q)]^-1/4^
_refine_ls_extinction_method SHELXL
_refine_ls_goodness_of_fit_ref 1.243
_refine_ls_hydrogen_treatment noref
_refine_ls_matrix_type full
_refine_ls_number_parameters 18
_refine_ls_number_reflns 89
_refine_ls_number_restraints 0
_refine_ls_restrained_S_all 1.243
_refine_ls_R_factor_all 0.0180
_refine_ls_R_factor_gt 0.0174
_refine_ls_shift/su_max 0.042
_refine_ls_shift/su_mean 0.018
_refine_ls_structure_factor_coef Fsqd
_refine_ls_weighting_details 'calc w=1/[\s^2^(Fo^2^)+(0.0331P)^2^+0.4600P] where P=(Fo^2^+2Fc^2^)/3'
_refine_ls_weighting_scheme calc
_refine_ls_wR_factor_gt 0.0518
_refine_ls_wR_factor_ref 0.0526
_reflns_number_gt 85
_reflns_number_total 89
_reflns_threshold_expression >2sigma(I)
_cod_data_source_file bp5011.cif
_cod_data_source_block I
_cod_original_formula_sum ' F3 H12 Mo N3 O3'
_cod_database_code 2104130
_cod_database_fobs_code 2104130

loop_
_symmetry_equiv_pos_as_xyz
'x, y, z'
'-x, -y, z'
'-x, y, -z'
'x, -y, -z'
'z, x, y'
'z, -x, -y'
'-z, -x, y'
'-z, x, -y'
'y, z, x'
'-y, z, -x'
'y, -z, -x'
'-y, -z, x'
'y, x, -z'
'-y, -x, -z'
'y, -x, z'
'-y, x, z'
'x, z, -y'
'-x, z, y'
'-x, -z, -y'
'x, -z, y'
'z, y, -x'
'z, -y, x'
'-z, y, x'
'-z, -y, -x'
'x, y+1/2, z+1/2'
'-x, -y+1/2, z+1/2'
'-x, y+1/2, -z+1/2'
'x, -y+1/2, -z+1/2'
'z, x+1/2, y+1/2'
'z, -x+1/2, -y+1/2'
'-z, -x+1/2, y+1/2'
'-z, x+1/2, -y+1/2'
'y, z+1/2, x+1/2'
'-y, z+1/2, -x+1/2'
'y, -z+1/2, -x+1/2'
'-y, -z+1/2, x+1/2'
'y, x+1/2, -z+1/2'
'-y, -x+1/2, -z+1/2'
'y, -x+1/2, z+1/2'
'-y, x+1/2, z+1/2'
'x, z+1/2, -y+1/2'
'-x, z+1/2, y+1/2'
'-x, -z+1/2, -y+1/2'
'x, -z+1/2, y+1/2'
'z, y+1/2, -x+1/2'
'z, -y+1/2, x+1/2'
'-z, y+1/2, x+1/2'
'-z, -y+1/2, -x+1/2'
'x+1/2, y, z+1/2'
'-x+1/2, -y, z+1/2'
'-x+1/2, y, -z+1/2'
'x+1/2, -y, -z+1/2'
'z+1/2, x, y+1/2'
'z+1/2, -x, -y+1/2'
'-z+1/2, -x, y+1/2'
'-z+1/2, x, -y+1/2'
'y+1/2, z, x+1/2'
'-y+1/2, z, -x+1/2'
'y+1/2, -z, -x+1/2'
'-y+1/2, -z, x+1/2'
'y+1/2, x, -z+1/2'
'-y+1/2, -x, -z+1/2'
'y+1/2, -x, z+1/2'
'-y+1/2, x, z+1/2'
'x+1/2, z, -y+1/2'
'-x+1/2, z, y+1/2'
'-x+1/2, -z, -y+1/2'
'x+1/2, -z, y+1/2'
'z+1/2, y, -x+1/2'
'z+1/2, -y, x+1/2'
'-z+1/2, y, x+1/2'
'-z+1/2, -y, -x+1/2'
'x+1/2, y+1/2, z'
'-x+1/2, -y+1/2, z'
'-x+1/2, y+1/2, -z'
'x+1/2, -y+1/2, -z'
'z+1/2, x+1/2, y'
'z+1/2, -x+1/2, -y'
'-z+1/2, -x+1/2, y'
'-z+1/2, x+1/2, -y'
'y+1/2, z+1/2, x'
'-y+1/2, z+1/2, -x'
'y+1/2, -z+1/2, -x'
'-y+1/2, -z+1/2, x'
'y+1/2, x+1/2, -z'
'-y+1/2, -x+1/2, -z'
'y+1/2, -x+1/2, z'
'-y+1/2, x+1/2, z'
'x+1/2, z+1/2, -y'
'-x+1/2, z+1/2, y'
'-x+1/2, -z+1/2, -y'
'x+1/2, -z+1/2, y'
'z+1/2, y+1/2, -x'
'z+1/2, -y+1/2, x'
'-z+1/2, y+1/2, x'
'-z+1/2, -y+1/2, -x'
'-x, -y, -z'
'x, y, -z'
'x, -y, z'
'-x, y, z'
'-z, -x, -y'
'-z, x, y'
'z, x, -y'
'z, -x, y'
'-y, -z, -x'
'y, -z, x'
'-y, z, x'
'y, z, -x'
'-y, -x, z'
'y, x, z'
'-y, x, -z'
'y, -x, -z'
'-x, -z, y'
'x, -z, -y'
'x, z, y'
'-x, z, -y'
'-z, -y, x'
'-z, y, -x'
'z, -y, -x'
'z, y, x'
'-x, -y+1/2, -z+1/2'
'x, y+1/2, -z+1/2'
'x, -y+1/2, z+1/2'
'-x, y+1/2, z+1/2'
'-z, -x+1/2, -y+1/2'
'-z, x+1/2, y+1/2'
'z, x+1/2, -y+1/2'
'z, -x+1/2, y+1/2'
'-y, -z+1/2, -x+1/2'
'y, -z+1/2, x+1/2'
'-y, z+1/2, x+1/2'
'y, z+1/2, -x+1/2'
'-y, -x+1/2, z+1/2'
'y, x+1/2, z+1/2'
'-y, x+1/2, -z+1/2'
'y, -x+1/2, -z+1/2'
'-x, -z+1/2, y+1/2'
'x, -z+1/2, -y+1/2'
'x, z+1/2, y+1/2'
'-x, z+1/2, -y+1/2'
'-z, -y+1/2, x+1/2'
'-z, y+1/2, -x+1/2'
'z, -y+1/2, -x+1/2'
'z, y+1/2, x+1/2'
'-x+1/2, -y, -z+1/2'
'x+1/2, y, -z+1/2'
'x+1/2, -y, z+1/2'
'-x+1/2, y, z+1/2'
'-z+1/2, -x, -y+1/2'
'-z+1/2, x, y+1/2'
'z+1/2, x, -y+1/2'
'z+1/2, -x, y+1/2'
'-y+1/2, -z, -x+1/2'
'y+1/2, -z, x+1/2'
'-y+1/2, z, x+1/2'
'y+1/2, z, -x+1/2'
'-y+1/2, -x, z+1/2'
'y+1/2, x, z+1/2'
'-y+1/2, x, -z+1/2'
'y+1/2, -x, -z+1/2'
'-x+1/2, -z, y+1/2'
'x+1/2, -z, -y+1/2'
'x+1/2, z, y+1/2'
'-x+1/2, z, -y+1/2'
'-z+1/2, -y, x+1/2'
'-z+1/2, y, -x+1/2'
'z+1/2, -y, -x+1/2'
'z+1/2, y, x+1/2'
'-x+1/2, -y+1/2, -z'
'x+1/2, y+1/2, -z'
'x+1/2, -y+1/2, z'
'-x+1/2, y+1/2, z'
'-z+1/2, -x+1/2, -y'
'-z+1/2, x+1/2, y'
'z+1/2, x+1/2, -y'
'z+1/2, -x+1/2, y'
'-y+1/2, -z+1/2, -x'
'y+1/2, -z+1/2, x'
'-y+1/2, z+1/2, x'
'y+1/2, z+1/2, -x'
'-y+1/2, -x+1/2, z'
'y+1/2, x+1/2, z'
'-y+1/2, x+1/2, -z'
'y+1/2, -x+1/2, -z'
'-x+1/2, -z+1/2, y'
'x+1/2, -z+1/2, -y'
'x+1/2, z+1/2, y'
'-x+1/2, z+1/2, -y'
'-z+1/2, -y+1/2, x'
'-z+1/2, y+1/2, -x'
'z+1/2, -y+1/2, -x'
'z+1/2, y+1/2, x'

loop_
_atom_site_type_symbol
_atom_site_label
_atom_site_fract_x
_atom_site_fract_y
_atom_site_fract_z
_atom_site_U_iso_or_equiv
_atom_site_adp_type
_atom_site_calc_flag
_atom_site_refinement_flags
_atom_site_occupancy
Mo Mo 0.019853(10) 0.019853(10) 0.019853(10) 0.02880(6) Uani d SP 0.12
N N1 0.2500 0.2500 0.2500 0.0590(3) Uani d S 1
N N2 0.51626(16) 0.51626(16) 0.51626(16) 0.0582(8) Uani d SP 0.12
F F1 0.0000 0.0000 0.20034(13) 0.0823(6) Uani d SP 0.17
O O1 0.0000 0.0000 0.20034(13) 0.0823(6) Uani d SP 0.17
F F2 0.0000 0.06177(18) 0.19835(17) 0.1035(6) Uani d SP 0.08
O O2 0.0000 0.06177(18) 0.19835(17) 0.1035(6) Uani d SP 0.08
H H1 0.1990 0.1990 0.1990 0.125 Uiso d S 1
H H2 0.6044 0.5000 0.5000 0.075 Uiso d SP 0.50
H H3 0.4638 0.4638 0.4638 0.125 Uiso d SP 0.12

loop_
_atom_site_aniso_label
_atom_site_aniso_U_11
_atom_site_aniso_U_22
_atom_site_aniso_U_33
_atom_site_aniso_U_12
_atom_site_aniso_U_13
_atom_site_aniso_U_23
Mo 0.02880(6) 0.02880(6) 0.02880(6) -0.00202(4) -0.00202(4) -0.00202(4)
N1 0.0590(3) 0.0590(3) 0.0590(3) 0.000 0.000 0.000
N2 0.0582(8) 0.0582(8) 0.0582(8) -0.0123(12) -0.0123(12) -0.0123(12)
F1 0.1185(8) 0.1185(8) 0.0098(4) 0.000 0.000 0.000
O1 0.1185(8) 0.1185(8) 0.0098(4) 0.000 0.000 0.000
F2 0.0742(10) 0.1760(15) 0.0602(6) 0.000 0.000 -0.0656(6)
O2 0.0742(10) 0.1760(15) 0.0602(6) 0.000 0.000 -0.0656(6)

loop_
_atom_type_symbol
_atom_type_description
_atom_type_scat_dispersion_real
_atom_type_scat_dispersion_imag
_atom_type_scat_source
N N 0.0061 0.0033 'International Tables Vol C Tables 4.2.6.8 and 6.1.1.4'
H H 0.0000 0.0000 'International Tables Vol C Tables 4.2.6.8 and 6.1.1.4'
F F 0.0171 0.0103 'International Tables Vol C Tables 4.2.6.8 and 6.1.1.4'
O O 0.0106 0.0060 'International Tables Vol C Tables 4.2.6.8 and 6.1.1.4'
Mo Mo -1.6832 0.6857 'International Tables Vol C Tables 4.2.6.8 and 6.1.1.4'

loop_
_geom_angle_atom_site_label_1
_geom_angle_atom_site_label_2
_geom_angle_atom_site_label_3
_geom_angle_site_symmetry_1
_geom_angle_site_symmetry_3
_geom_angle
F1 Mo F2 5 . 103.666(11)
F1 Mo O2 . 21 103.666(11)
O2 Mo O2 9 22 100.601(11)
F2 Mo O2 9 22 100.601(11)
F1 Mo F2 . 22 98.790(10)
F1 Mo O2 . 10 98.790(10)
F1 Mo O1 . 97 163.892(14)
F1 Mo F1 . 97 163.892(14)
O2 Mo O1 21 97 90.006(8)
F2 Mo O1 9 97 90.006(8)
O2 Mo O1 22 97 86.795(8)
F2 Mo O1 10 97 86.795(8)
O2 Mo F1 22 97 86.795(8)
O1 Mo O2 9 13 90.118(8)
F1 Mo O2 9 13 90.118(8)
O2 Mo O2 109 13 162.521(17)
F2 Mo O2 109 13 162.521(17)
O1 Mo O2 105 13 80.854(8)
F1 Mo O2 105 13 80.854(8)
F2 Mo F2 5 13 91.769(10)
O2 Mo F2 18 98 91.769(10)
O1 Mo O2 9 14 86.820(8)
F1 Mo O2 9 14 86.820(8)
O2 Mo O2 110 14 166.766(14)
F2 Mo O2 110 14 166.766(14)
O2 Mo O2 6 14 85.480(9)
F2 Mo O2 6 14 85.480(9)
O1 Mo O2 105 14 78.526(8)
F1 Mo O2 105 14 78.526(8)
O2 Mo O2 102 14 79.999(9)
F2 Mo O2 102 14 79.999(9)

loop_
_geom_bond_atom_site_label_1
_geom_bond_atom_site_label_2
_geom_bond_site_symmetry_2
_geom_bond_distance
Mo Mo 98 0.36264(16)
Mo Mo 100 0.36265(16)
Mo Mo 99 0.36264(16)
Mo Mo 4 0.5128(2)
Mo Mo 3 0.5129(2)
Mo Mo 2 0.5129(2)
Mo Mo 97 0.6281(3)
Mo F1 . 1.6674(11)
Mo O1 9 1.6674(11)
Mo F2 . 1.6846(15)
Mo O2 21 1.6846(15)
Mo O2 10 1.8020(15)
Mo F2 22 1.8020(15)
Mo O1 97 2.0265(11)
Mo F1 97 2.0265(11)
Mo O2 98 2.0376(15)
Mo F2 13 2.0376(15)
Mo F2 97 2.1357(15)
Mo O2 14 2.1357(15)
Mo N1 . 3.6393(2)
Mo N1 169 3.85991(14)
Mo N1 121 3.85991(13)
Mo N1 145 3.85991(14)
Mo N1 25_544 4.06861(15)
Mo N1 49_454 4.06861(15)
Mo N1 73_445 4.06861(15)
Mo N2 124_644 4.2353(15)
Mo N2 147_464 4.2353(15)
Mo N2 170_446 4.2353(15)
Mo N2 50_564 4.2480(14)
Mo N2 52_465 4.2480(14)
Mo N2 26_654 4.2480(14)
N1 O2 21 2.8952(10)
N1 O2 9 2.8952(10)
N1 F2 21 2.8952(10)
N1 F2 9 2.8952(10)
N1 O2 18 2.8952(10)
N1 O2 5 2.8952(10)
N1 F2 18 2.8952(10)
N1 F2 5 2.8952(10)
N1 H1 . 0.8072
N2 N2 98_556 0.295(3)
N2 N2 100_655 0.295(3)
N2 N2 99_565 0.295(3)
N2 N2 4_566 0.417(4)
N2 N2 3_656 0.417(4)
N2 N2 2_665 0.417(4)
N2 N2 97_666 0.511(5)
N2 O1 153_565 2.5967(16)
N2 F1 153_565 2.5967(16)
N2 O2 154_565 2.643(2)
N2 F2 142_655 2.643(2)
N2 O2 125_655 2.7050(17)
N2 F2 162_565 2.7050(17)
N2 O1 73 2.8909(19)
N2 F1 73 2.8909(19)
N2 O2 57 2.9341(19)
N2 F2 45 2.9341(19)
N2 O2 30 2.990(2)
N2 F2 65 2.990(2)
N2 H2 . 0.8319
N2 H3 . 0.8283
F1 O2 117 2.6349(14)
F1 O2 105 2.6349(14)
F1 F2 117 2.6349(14)
F1 F2 105 2.6349(14)
F1 O2 118 2.6349(14)
F1 O2 106 2.6349(14)
F1 F2 118 2.6349(14)
F1 F2 106 2.6349(14)
F1 O2 22 2.6349(14)
F1 O2 10 2.6349(14)
F1 F2 22 2.6349(14)
F1 F2 10 2.6349(14)
F1 O2 21 2.6349(14)
F1 O2 9 2.6349(14)
F1 F2 21 2.6349(14)
F1 F2 9 2.6349(14)
F2 O2 113 2.684(2)
F2 F2 113 2.684(2)
F2 O2 17 2.684(2)
F2 F2 17 2.684(2)
